data_7024600
loop_
_publ_author_name
'Kizaki, Tetsuro'
'Matsumoto, Takahiro'
'Ogo, Seiji'

_publ_section_title
;
 Dissolved N(2) sensing by pH-dependent Ru complexes.
;
_journal_issue 5
_journal_name_full 'Dalton transactions (Cambridge, England : 2003)'
_journal_page_first 1339
_journal_page_last 1344
_journal_paper_doi 10.1039/b918940h
_journal_volume 39
_journal_year 2010
_chemical_formula_sum 'C15 H37 F6 N6 O2 P Ru'
_chemical_formula_weight 579.53
_space_group_IT_number 2
_symmetry_cell_setting triclinic
_symmetry_Int_Tables_number 2
_symmetry_space_group_name_Hall '-P 1'
_symmetry_space_group_name_H-M 'P -1'
_cell_angle_alpha 85.549(9)
_cell_angle_beta 76.427(8)
_cell_angle_gamma 82.05(1)
_cell_formula_units_Z 2
_cell_length_a 8.024(2)
_cell_length_b 10.482(3)
_cell_length_c 14.330(4)
_cell_measurement_reflns_used 3352
_cell_measurement_temperature 123.2
_cell_measurement_theta_max 27.5
_cell_measurement_theta_min 3.5
_cell_volume 1159.1(5)
_computing_cell_refinement CRYSTALCLEAR
_computing_data_collection CRYSTALCLEAR
_computing_data_reduction 'teXsan Ver. 2.0'
_computing_publication_material 'teXsan Ver. 2.0'
_computing_structure_refinement 'teXsan Ver. 2.0'
_computing_structure_solution SIR92
_diffrn_detector_area_resol_mean 28.57
_diffrn_measured_fraction_theta_full 0.9853
_diffrn_measured_fraction_theta_max 0.9853
_diffrn_measurement_device_type 'Rigaku/MSC Saturn CCD'
_diffrn_measurement_method \w
_diffrn_radiation_type 'Mo K\a'
_diffrn_radiation_wavelength 0.7107
_diffrn_reflns_av_R_equivalents 0.026
_diffrn_reflns_limit_h_max 10
_diffrn_reflns_limit_h_min -10
_diffrn_reflns_limit_k_max 13
_diffrn_reflns_limit_k_min -13
_diffrn_reflns_limit_l_max 18
_diffrn_reflns_limit_l_min -18
_diffrn_reflns_number 5227
_diffrn_reflns_theta_full 27.48
_diffrn_reflns_theta_max 27.48
_exptl_absorpt_coefficient_mu 0.818
_exptl_absorpt_correction_T_max 0.947
_exptl_absorpt_correction_T_min 0.891
_exptl_absorpt_correction_type multi-scan
_exptl_absorpt_process_details '(Jacobson, 1998)'
_exptl_crystal_colour Yellow
_exptl_crystal_density_diffrn 1.660
_exptl_crystal_density_method 'not measured'
_exptl_crystal_description Block
_exptl_crystal_F_000 596.00
_exptl_crystal_size_max 0.150
_exptl_crystal_size_mid 0.080
_exptl_crystal_size_min 0.080
_refine_diff_density_max 2.12
_refine_diff_density_min -0.92
_refine_ls_extinction_method none
_refine_ls_goodness_of_fit_ref 1.004
_refine_ls_hydrogen_treatment noref
_refine_ls_number_parameters 280
_refine_ls_number_reflns 5227
_refine_ls_R_factor_gt 0.0608
_refine_ls_shift/su_max 0.0004
_refine_ls_structure_factor_coef Fsqd
_refine_ls_weighting_details 'w = 1/[\s^2^(Fo^2^) + (0.12900(Max(Fo^2^,0) + 2Fc^2^)/3)^2^]'
_refine_ls_weighting_scheme calc
_refine_ls_wR_factor_ref 0.1857
_reflns_number_gt 4527
_reflns_number_total 5227
_reflns_threshold_expression F^2^>2.0\s(F^2^)
_cod_data_source_file b918940h.txt
_cod_data_source_block '_RuC14H32N4OHN2_3_090625'
_cod_original_cell_volume 1159.0(6)
_cod_original_sg_symbol_H-M 'P -1 '
_cod_original_formula_sum 'C15 H37 F6 N6 O2 P Ru '
_cod_database_code 7024600

loop_
_symmetry_equiv_pos_as_xyz
x,y,z
-x,-y,-z

loop_
_atom_site_label
_atom_site_type_symbol
_atom_site_fract_x
_atom_site_fract_y
_atom_site_fract_z
_atom_site_U_iso_or_equiv
_atom_site_adp_type
_atom_site_occupancy
_atom_site_symmetry_multiplicity
_atom_site_calc_flag
Ru(1) Ru 0.72257(4) 0.31315(3) 0.27459(2) 0.0221(1) Uani 1.00 1 d
P(1) P 1.2173(2) -0.1774(1) 0.25056(9) 0.0290(3) Uani 1.00 1 d
F(1) F 1.0286(6) -0.2037(4) 0.3057(4) 0.092(2) Uani 1.00 1 d
F(2) F 1.1421(8) -0.0611(4) 0.1905(3) 0.091(2) Uani 1.00 1 d
F(3) F 1.2107(5) -0.0776(3) 0.3314(2) 0.0522(10) Uani 1.00 1 d
F(4) F 1.4048(6) -0.1526(5) 0.2005(4) 0.104(2) Uani 1.00 1 d
F(5) F 1.2220(5) -0.2771(3) 0.1722(2) 0.0513(10) Uani 1.00 1 d
F(6) F 1.2878(8) -0.2932(4) 0.3140(3) 0.090(2) Uani 1.00 1 d
O(1) O 0.9688(4) 0.2385(3) 0.2042(2) 0.0274(8) Uani 1.00 1 d
O(2) O 1.2365(4) 0.2795(3) 0.0625(2) 0.0347(9) Uani 1.00 1 d
N(1) N 0.5047(5) 0.3874(4) 0.3423(3) 0.033(1) Uani 1.00 1 d
N(2) N 0.3767(5) 0.4307(5) 0.3865(3) 0.042(1) Uani 1.00 1 d
N(3) N 0.8492(5) 0.4699(4) 0.2988(3) 0.034(1) Uani 1.00 1 d
N(4) N 0.6972(5) 0.4229(4) 0.1447(3) 0.0272(9) Uani 1.00 1 d
N(5) N 0.6152(6) 0.1504(4) 0.2421(3) 0.035(1) Uani 1.00 1 d
N(6) N 0.7638(5) 0.1947(4) 0.3985(3) 0.0289(9) Uani 1.00 1 d
C(1) C 0.7350(8) 0.5772(6) 0.3525(5) 0.055(2) Uani 1.00 1 d
C(2) C 0.9224(9) 0.5225(6) 0.1993(5) 0.057(2) Uani 1.00 1 d
C(3) C 0.799(1) 0.5350(6) 0.1366(4) 0.059(2) Uani 1.00 1 d
C(4) C 0.5245(7) 0.4811(5) 0.1369(3) 0.042(1) Uani 1.00 1 d
C(5) C 0.7736(7) 0.3377(5) 0.0611(3) 0.034(1) Uani 1.00 1 d
C(6) C 0.6863(8) 0.2161(5) 0.0653(4) 0.043(1) Uani 1.00 1 d
C(7) C 0.7053(7) 0.1099(5) 0.1456(4) 0.045(1) Uani 1.00 1 d
C(8) C 0.4277(7) 0.1693(5) 0.2467(4) 0.041(1) Uani 1.00 1 d
C(9) C 0.6440(10) 0.0432(6) 0.3168(5) 0.059(2) Uani 1.00 1 d
C(10) C 0.7803(9) 0.0598(6) 0.3676(4) 0.053(2) Uani 1.00 1 d
C(11) C 0.6199(9) 0.2092(7) 0.4852(4) 0.058(2) Uani 1.00 1 d
C(12) C 0.9223(8) 0.2116(6) 0.4283(4) 0.052(2) Uani 1.00 1 d
C(13) C 0.935(1) 0.3558(7) 0.4448(5) 0.067(2) Uani 1.00 1 d
C(14) C 0.9939(8) 0.4323(6) 0.3447(5) 0.050(2) Uani 1.00 1 d
C(15) C 1.2639(7) 0.1720(5) 0.0039(4) 0.040(1) Uani 1.00 1 d
H(1) H 0.9978 0.1455 0.2088 0.0343 Uiso 1.00 1 calc
H(2) H 0.6956 0.5492 0.4175 0.0656 Uiso 1.00 1 calc
H(3) H 0.6389 0.6025 0.3242 0.0656 Uiso 1.00 1 calc
H(4) H 0.7979 0.6484 0.3496 0.0656 Uiso 1.00 1 calc
H(5) H 0.9539 0.6044 0.2039 0.0683 Uiso 1.00 1 calc
H(6) H 1.0204 0.4668 0.1715 0.0683 Uiso 1.00 1 calc
H(7) H 0.7210 0.6109 0.1521 0.0707 Uiso 1.00 1 calc
H(8) H 0.8632 0.5437 0.0719 0.0707 Uiso 1.00 1 calc
H(9) H 0.5312 0.5277 0.0768 0.0506 Uiso 1.00 1 calc
H(10) H 0.4770 0.5377 0.1876 0.0506 Uiso 1.00 1 calc
H(11) H 0.4525 0.4149 0.1409 0.0506 Uiso 1.00 1 calc
H(12) H 0.7637 0.3862 0.0034 0.0415 Uiso 1.00 1 calc
H(13) H 0.8925 0.3123 0.0602 0.0415 Uiso 1.00 1 calc
H(14) H 0.5664 0.2433 0.0722 0.0512 Uiso 1.00 1 calc
H(15) H 0.7314 0.1770 0.0054 0.0512 Uiso 1.00 1 calc
H(16) H 0.6593 0.0362 0.1323 0.0541 Uiso 1.00 1 calc
H(17) H 0.8246 0.0879 0.1444 0.0541 Uiso 1.00 1 calc
H(18) H 0.4033 0.2335 0.1995 0.0490 Uiso 1.00 1 calc
H(19) H 0.3671 0.1963 0.3087 0.0490 Uiso 1.00 1 calc
H(20) H 0.3920 0.0906 0.2349 0.0490 Uiso 1.00 1 calc
H(21) H 0.6752 -0.0352 0.2856 0.0714 Uiso 1.00 1 calc
H(22) H 0.5399 0.0397 0.3629 0.0714 Uiso 1.00 1 calc
H(23) H 0.7720 0.0020 0.4224 0.0619 Uiso 1.00 1 calc
H(24) H 0.8910 0.0404 0.3253 0.0619 Uiso 1.00 1 calc
H(25) H 0.5147 0.1995 0.4690 0.0691 Uiso 1.00 1 calc
H(26) H 0.6417 0.1455 0.5332 0.0691 Uiso 1.00 1 calc
H(27) H 0.6123 0.2926 0.5092 0.0691 Uiso 1.00 1 calc
H(28) H 0.9250 0.1625 0.4864 0.0624 Uiso 1.00 1 calc
H(29) H 1.0190 0.1812 0.3795 0.0624 Uiso 1.00 1 calc
H(30) H 0.8259 0.3952 0.4778 0.0808 Uiso 1.00 1 calc
H(31) H 1.0179 0.3584 0.4824 0.0808 Uiso 1.00 1 calc
H(32) H 1.0392 0.5075 0.3554 0.0595 Uiso 1.00 1 calc
H(33) H 1.0809 0.3785 0.3035 0.0595 Uiso 1.00 1 calc
H(34) H 1.1428 0.2745 0.1084 0.0416 Uiso 1.00 1 calc
H(35) H 1.2991 0.0884 0.0392 0.0343 Uiso 1.00 1 calc
H(36) H 1.1645 0.1759 -0.0209 0.0343 Uiso 1.00 1 calc
H(37) H 1.3695 0.1834 -0.0455 0.0343 Uiso 1.00 1 calc

loop_
_atom_site_aniso_label
_atom_site_aniso_U_11
_atom_site_aniso_U_22
_atom_site_aniso_U_33
_atom_site_aniso_U_12
_atom_site_aniso_U_13
_atom_site_aniso_U_23
Ru(1) 0.0232(2) 0.0198(2) 0.0233(2) -0.0034(1) -0.0055(1) 0.0004(1)
P(1) 0.0339(6) 0.0204(5) 0.0308(6) -0.0044(4) -0.0028(4) -0.0013(4)
F(1) 0.068(3) 0.066(3) 0.129(4) -0.038(2) 0.033(3) -0.040(3)
F(2) 0.166(5) 0.050(2) 0.045(2) 0.037(3) -0.033(3) -0.001(2)
F(3) 0.070(2) 0.038(2) 0.047(2) -0.008(2) -0.008(2) -0.013(1)
F(4) 0.062(3) 0.088(3) 0.146(5) -0.042(2) 0.050(3) -0.070(3)
F(5) 0.066(2) 0.041(2) 0.050(2) -0.008(2) -0.014(2) -0.017(1)
F(6) 0.160(5) 0.045(2) 0.064(3) 0.031(3) -0.048(3) -0.005(2)
O(1) 0.022(2) 0.030(2) 0.026(2) 0.001(1) 0.000(1) -0.003(1)
O(2) 0.033(2) 0.039(2) 0.029(2) -0.009(1) 0.001(1) -0.002(1)
N(1) 0.034(2) 0.031(2) 0.032(2) -0.004(2) -0.009(2) 0.003(2)
N(2) 0.023(2) 0.053(3) 0.043(2) 0.008(2) -0.003(2) -0.000(2)
N(3) 0.035(2) 0.031(2) 0.039(2) -0.012(2) -0.010(2) -0.013(2)
N(4) 0.038(2) 0.026(2) 0.021(2) -0.005(2) -0.014(1) 0.004(1)
N(5) 0.038(2) 0.025(2) 0.046(2) -0.009(2) -0.013(2) -0.005(2)
N(6) 0.034(2) 0.028(2) 0.021(2) 0.003(1) -0.004(1) 0.006(1)
C(1) 0.059(4) 0.036(3) 0.072(4) -0.003(3) -0.017(3) -0.020(3)
C(2) 0.073(4) 0.054(3) 0.048(3) -0.036(3) -0.012(3) 0.003(3)
C(3) 0.100(5) 0.046(3) 0.043(3) -0.041(3) -0.029(3) 0.019(2)
C(4) 0.046(3) 0.049(3) 0.027(2) 0.016(2) -0.011(2) 0.002(2)
C(5) 0.037(3) 0.040(3) 0.023(2) -0.001(2) -0.003(2) -0.002(2)
C(6) 0.057(3) 0.040(3) 0.033(2) -0.008(2) -0.010(2) -0.006(2)
C(7) 0.045(3) 0.038(3) 0.054(3) -0.005(2) -0.011(2) -0.016(2)
C(8) 0.033(3) 0.039(3) 0.054(3) -0.014(2) -0.008(2) -0.006(2)
C(9) 0.078(5) 0.037(3) 0.071(4) -0.027(3) -0.026(4) 0.015(3)
C(10) 0.078(4) 0.035(3) 0.045(3) -0.004(3) -0.018(3) 0.007(2)
C(11) 0.055(4) 0.070(4) 0.037(3) 0.002(3) -0.001(2) 0.017(3)
C(12) 0.056(4) 0.061(4) 0.042(3) -0.011(3) -0.019(3) 0.011(3)
C(13) 0.100(6) 0.062(4) 0.060(4) -0.030(4) -0.050(4) 0.006(3)
C(14) 0.049(3) 0.047(3) 0.060(4) -0.013(2) -0.019(3) -0.012(3)
C(15) 0.044(3) 0.037(3) 0.035(2) -0.003(2) 0.000(2) -0.001(2)

loop_
_atom_type_symbol
_atom_type_description
_atom_type_scat_dispersion_real
_atom_type_scat_dispersion_imag
_atom_type_scat_source
C C 0.003 0.002
;International Tables for Crystallography
(1992, Vol. C, Tables 4.2.6.8 and 6.1.1.1)
;
H H 0.000 0.000
;International Tables for Crystallography
(1992, Vol. C, Table 6.1.1.2)
;
F F 0.017 0.010
;International Tables for Crystallography
(1992, Vol. C, Tables 4.2.6.8 and 6.1.1.1)
;
N N 0.006 0.003
;International Tables for Crystallography
(1992, Vol. C, Tables 4.2.6.8 and 6.1.1.1)
;
O O 0.011 0.006
;International Tables for Crystallography
(1992, Vol. C, Tables 4.2.6.8 and 6.1.1.1)
;
P P 0.102 0.094
;International Tables for Crystallography
(1992, Vol. C, Tables 4.2.6.8 and 6.1.1.1)
;
Ru Ru -1.259 0.836
;International Tables for Crystallography
(1992, Vol. C, Tables 4.2.6.8 and 6.1.1.1)
;

loop_
_geom_angle_atom_site_label_1
_geom_angle_atom_site_label_2
_geom_angle_atom_site_label_3
_geom_angle
_geom_angle_publ_flag
O(1) Ru(1) N(1) 176.6(1) yes
O(1) Ru(1) N(3) 83.8(1) yes
O(1) Ru(1) N(4) 88.5(1) yes
O(1) Ru(1) N(5) 91.6(1) yes
O(1) Ru(1) N(6) 87.5(1) yes
N(1) Ru(1) N(3) 93.1(2) yes
N(1) Ru(1) N(4) 92.3(2) yes
N(1) Ru(1) N(5) 91.6(2) yes
N(1) Ru(1) N(6) 91.8(2) yes
N(3) Ru(1) N(4) 83.9(2) yes
N(3) Ru(1) N(5) 175.2(1) yes
N(3) Ru(1) N(6) 96.8(2) yes
N(4) Ru(1) N(5) 95.1(2) yes
N(4) Ru(1) N(6) 175.8(1) yes
N(5) Ru(1) N(6) 83.9(2) yes
F(1) P(1) F(2) 91.1(3) yes
F(1) P(1) F(3) 87.6(2) yes
F(1) P(1) F(4) 177.6(4) yes
F(1) P(1) F(5) 91.7(2) yes
F(1) P(1) F(6) 87.4(3) yes
F(2) P(1) F(3) 87.7(2) yes
F(2) P(1) F(4) 90.7(3) yes
F(2) P(1) F(5) 92.8(2) yes
F(2) P(1) F(6) 178.1(3) yes
F(3) P(1) F(4) 90.9(2) yes
F(3) P(1) F(5) 179.1(2) yes
F(3) P(1) F(6) 91.1(2) yes
F(4) P(1) F(5) 89.8(2) yes
F(4) P(1) F(6) 90.9(3) yes
F(5) P(1) F(6) 88.4(2) yes
Ru(1) N(1) N(2) 176.9(4) yes
Ru(1) N(3) C(1) 115.5(3) yes
Ru(1) N(3) C(2) 103.7(3) yes
Ru(1) N(3) C(14) 114.5(3) yes
C(1) N(3) C(2) 107.5(5) yes
C(1) N(3) C(14) 108.0(4) yes
C(2) N(3) C(14) 107.1(5) yes
Ru(1) N(4) C(3) 107.3(3) yes
Ru(1) N(4) C(4) 117.9(3) yes
Ru(1) N(4) C(5) 108.2(3) yes
C(3) N(4) C(4) 104.8(5) yes
C(3) N(4) C(5) 109.5(4) yes
C(4) N(4) C(5) 108.9(4) yes
Ru(1) N(5) C(7) 109.0(3) yes
Ru(1) N(5) C(8) 116.1(3) yes
Ru(1) N(5) C(9) 107.0(3) yes
C(7) N(5) C(8) 108.3(4) yes
C(7) N(5) C(9) 110.2(5) yes
C(8) N(5) C(9) 106.1(5) yes
Ru(1) N(6) C(10) 104.3(3) yes
Ru(1) N(6) C(11) 115.1(3) yes
Ru(1) N(6) C(12) 114.1(3) yes
C(10) N(6) C(11) 107.7(5) yes
C(10) N(6) C(12) 108.3(5) yes
C(11) N(6) C(12) 107.0(5) yes
N(3) C(2) C(3) 113.0(5) yes
N(4) C(3) C(2) 114.8(5) yes
N(4) C(5) C(6) 113.9(4) yes
C(5) C(6) C(7) 119.1(5) yes
N(5) C(7) C(6) 113.2(4) yes
N(5) C(9) C(10) 114.5(5) yes
N(6) C(10) C(9) 111.4(5) yes
N(6) C(12) C(13) 113.1(5) yes
C(12) C(13) C(14) 110.4(5) yes
N(3) C(14) C(13) 111.4(5) yes

loop_
_geom_bond_atom_site_label_1
_geom_bond_atom_site_label_2
_geom_bond_distance
_geom_bond_publ_flag
Ru(1) O(1) 2.072(3) yes
Ru(1) N(1) 1.884(4) yes
Ru(1) N(3) 2.138(4) yes
Ru(1) N(4) 2.148(4) yes
Ru(1) N(5) 2.142(4) yes
Ru(1) N(6) 2.151(4) yes
P(1) F(1) 1.585(4) yes
P(1) F(2) 1.572(4) yes
P(1) F(3) 1.608(3) yes
P(1) F(4) 1.555(4) yes
P(1) F(5) 1.583(3) yes
P(1) F(6) 1.581(4) yes
O(2) C(15) 1.420(6) yes
N(1) N(2) 1.128(6) yes
N(3) C(1) 1.488(7) yes
N(3) C(2) 1.502(7) yes
N(3) C(14) 1.458(7) yes
N(4) C(3) 1.506(7) yes
N(4) C(4) 1.460(6) yes
N(4) C(5) 1.510(6) yes
N(5) C(7) 1.467(7) yes
N(5) C(8) 1.477(7) yes
N(5) C(9) 1.523(8) yes
N(6) C(10) 1.494(7) yes
N(6) C(11) 1.485(7) yes
N(6) C(12) 1.470(7) yes
C(2) C(3) 1.469(9) yes
C(5) C(6) 1.528(8) yes
C(6) C(7) 1.557(8) yes
C(9) C(10) 1.484(9) yes
C(12) C(13) 1.569(9) yes
C(13) C(14) 1.591(10) yes

loop_
_geom_contact_atom_site_label_1
_geom_contact_atom_site_label_2
_geom_contact_distance
_geom_contact_site_symmetry_2
F(1) C(10) 3.226(8) .
F(1) C(1) 3.433(8) 1_545
F(2) O(1) 3.255(5) .
F(2) C(10) 3.535(8) .
F(2) C(15) 3.535(7) .
F(3) C(8) 3.311(6) 1_655
F(3) C(11) 3.355(7) 2_756
F(3) C(10) 3.488(8) .
F(3) C(12) 3.594(7) 2_756
F(4) C(15) 3.460(7) 2_855
F(4) C(8) 3.526(7) 1_655
F(5) C(4) 3.239(6) 1_645
F(5) C(6) 3.340(6) 2_755
F(5) C(2) 3.343(7) 1_545
F(5) C(5) 3.442(6) 2_755
F(6) N(2) 3.045(6) 1_645
F(6) C(11) 3.342(8) 2_756
F(6) C(13) 3.557(9) 2_756
F(6) N(1) 3.592(6) 1_645
O(1) O(2) 2.645(4) .
O(1) C(15) 3.317(6) .
O(2) C(3) 3.373(7) 2_765
O(2) C(8) 3.405(7) 1_655
O(2) C(6) 3.587(7) 1_655
N(2) C(14) 3.262(7) 1_455
C(3) C(15) 3.582(8) 2_765

loop_
_geom_hbond_atom_site_label_D
_geom_hbond_atom_site_label_H
_geom_hbond_atom_site_label_A
_geom_hbond_site_symmetry_A
_geom_hbond_distance_DH
_geom_hbond_distance_HA
_geom_hbond_distance_DA
_geom_hbond_angle_DHA
_geom_hbond_publ_flag
O(1) H(1) F(2) 1_555 0.971 2.314 3.255(5) 163.078 no
O(2) H(34) O(1) 1_555 0.880 1.773 2.645(4) 170.677 no

loop_
_geom_torsion_atom_site_label_1
_geom_torsion_atom_site_label_2
_geom_torsion_atom_site_label_3
_geom_torsion_atom_site_label_4
_geom_torsion
_geom_torsion_publ_flag
Ru(1) N(3) C(2) C(3) 44.6(6) yes
Ru(1) N(3) C(14) C(13) -57.1(5) yes
Ru(1) N(4) C(3) C(2) 15.8(7) yes
Ru(1) N(4) C(5) C(6) 59.7(5) yes
Ru(1) N(5) C(7) C(6) -61.2(5) yes
Ru(1) N(5) C(9) C(10) -19.2(7) yes
Ru(1) N(6) C(10) C(9) -45.6(6) yes
Ru(1) N(6) C(12) C(13) 54.0(6) yes
O(1) Ru(1) N(1) N(2) -52(8) yes
O(1) Ru(1) N(3) C(1) 179.2(4) yes
O(1) Ru(1) N(3) C(2) 61.9(4) yes
O(1) Ru(1) N(3) C(14) -54.4(4) yes
O(1) Ru(1) N(4) C(3) -76.6(4) yes
O(1) Ru(1) N(4) C(4) 165.5(4) yes
O(1) Ru(1) N(4) C(5) 41.5(3) yes
O(1) Ru(1) N(5) C(7) -37.0(3) yes
O(1) Ru(1) N(5) C(8) -159.6(4) yes
O(1) Ru(1) N(5) C(9) 82.1(4) yes
O(1) Ru(1) N(6) C(10) -64.6(4) yes
O(1) Ru(1) N(6) C(11) 177.6(4) yes
O(1) Ru(1) N(6) C(12) 53.3(4) yes
N(1) Ru(1) N(3) C(1) -1.9(4) yes
N(1) Ru(1) N(3) C(2) -119.2(4) yes
N(1) Ru(1) N(3) C(14) 124.5(4) yes
N(1) Ru(1) N(4) C(3) 100.2(4) yes
N(1) Ru(1) N(4) C(4) -17.8(4) yes
N(1) Ru(1) N(4) C(5) -141.8(3) yes
N(1) Ru(1) N(5) C(7) 144.0(4) yes
N(1) Ru(1) N(5) C(8) 21.4(4) yes
N(1) Ru(1) N(5) C(9) -96.9(4) yes
N(1) Ru(1) N(6) C(10) 118.6(4) yes
N(1) Ru(1) N(6) C(11) 0.9(4) yes
N(1) Ru(1) N(6) C(12) -123.4(4) yes
N(2) N(1) Ru(1) N(3) -71(7) yes
N(2) N(1) Ru(1) N(4) -155(7) yes
N(2) N(1) Ru(1) N(5) 109(7) yes
N(2) N(1) Ru(1) N(6) 25(7) yes
N(3) Ru(1) N(4) C(3) 7.3(4) yes
N(3) Ru(1) N(4) C(4) -110.6(4) yes
N(3) Ru(1) N(4) C(5) 125.4(3) yes
N(3) Ru(1) N(5) C(7) -26(1) yes
N(3) Ru(1) N(5) C(8) -148(1) yes
N(3) Ru(1) N(5) C(9) 93(1) yes
N(3) Ru(1) N(6) C(10) -148.1(4) yes
N(3) Ru(1) N(6) C(11) 94.2(4) yes
N(3) Ru(1) N(6) C(12) -30.1(4) yes
N(3) C(2) C(3) N(4) -42.4(8) yes
N(3) C(14) C(13) C(12) 79.6(7) yes
N(4) Ru(1) N(3) C(1) 90.1(4) yes
N(4) Ru(1) N(3) C(2) -27.2(4) yes
N(4) Ru(1) N(3) C(14) -143.5(4) yes
N(4) Ru(1) N(5) C(7) 51.6(4) yes
N(4) Ru(1) N(5) C(8) -71.0(4) yes
N(4) Ru(1) N(5) C(9) 170.7(4) yes
N(4) Ru(1) N(6) C(10) -48(1) yes
N(4) Ru(1) N(6) C(11) -166(1) yes
N(4) Ru(1) N(6) C(12) 69(1) yes
N(4) C(5) C(6) C(7) -67.4(6) yes
N(5) Ru(1) N(3) C(1) 168(1) yes
N(5) Ru(1) N(3) C(2) 50(1) yes
N(5) Ru(1) N(3) C(14) -65(1) yes
N(5) Ru(1) N(4) C(3) -168.0(4) yes
N(5) Ru(1) N(4) C(4) 74.1(4) yes
N(5) Ru(1) N(4) C(5) -49.9(3) yes
N(5) Ru(1) N(6) C(10) 27.2(4) yes
N(5) Ru(1) N(6) C(11) -90.6(4) yes
N(5) Ru(1) N(6) C(12) 145.2(4) yes
N(5) C(7) C(6) C(5) 68.3(6) yes
N(5) C(9) C(10) N(6) 45.3(8) yes
N(6) Ru(1) N(3) C(1) -94.1(4) yes
N(6) Ru(1) N(3) C(2) 148.6(4) yes
N(6) Ru(1) N(3) C(14) 32.4(4) yes
N(6) Ru(1) N(4) C(3) -92(1) yes
N(6) Ru(1) N(4) C(4) 149(1) yes
N(6) Ru(1) N(4) C(5) 25(1) yes
N(6) Ru(1) N(5) C(7) -124.4(4) yes
N(6) Ru(1) N(5) C(8) 113.0(4) yes
N(6) Ru(1) N(5) C(9) -5.2(4) yes
N(6) C(12) C(13) C(14) -78.2(7) yes
C(1) N(3) C(2) C(3) -78.2(6) yes
C(1) N(3) C(14) C(13) 73.1(6) yes
C(2) N(3) C(14) C(13) -171.4(5) yes
C(2) C(3) N(4) C(4) 141.9(6) yes
C(2) C(3) N(4) C(5) -101.4(6) yes
C(3) N(4) C(5) C(6) 176.4(5) yes
C(3) C(2) N(3) C(14) 166.0(5) yes
C(4) N(4) C(5) C(6) -69.5(5) yes
C(6) C(7) N(5) C(8) 66.0(5) yes
C(6) C(7) N(5) C(9) -178.3(5) yes
C(7) N(5) C(9) C(10) 99.2(6) yes
C(8) N(5) C(9) C(10) -143.8(6) yes
C(9) C(10) N(6) C(11) 77.2(6) yes
C(9) C(10) N(6) C(12) -167.5(5) yes
C(10) N(6) C(12) C(13) 169.7(5) yes
C(11) N(6) C(12) C(13) -74.6(6) yes
C(11) N(6) C(12) C(13) -74.6(6) yes
